data_4516894
loop_
_publ_author_name
'Kumar, Anuj'
'Naaz, Afsana'
'Prakasham, A. P.'
'Gangwar, Manoj Kumar'
'Butcher, Raymond J.'
'Panda, Dulal'
'Ghosh, Prasenjit'

_publ_section_title
;
 Potent Anticancer Activity with High Selectivity of a Chiral Palladium
 N-Heterocyclic Carbene Complex.
;
_journal_issue 8
_journal_name_full 'ACS omega'
_journal_page_first 4632
_journal_page_last 4646
_journal_paper_doi 10.1021/acsomega.7b00688
_journal_volume 2
_journal_year 2017
_chemical_absolute_configuration ad
_chemical_formula_moiety 'C30 H50 Br2 N6 Pd'
_chemical_formula_sum 'C30 H50 Br2 N6 Pd'
_chemical_formula_weight 760.97
_space_group_IT_number 1
_space_group_name_Hall 'P 1'
_space_group_name_H-M_alt 'P 1'
_symmetry_cell_setting triclinic
_symmetry_Int_Tables_number 1
_symmetry_space_group_name_Hall 'P 1'
_symmetry_space_group_name_H-M 'P 1'
_atom_sites_solution_hydrogens geom
_atom_sites_solution_primary direct
_atom_sites_solution_secondary difmap
_cell_angle_alpha 101.479(8)
_cell_angle_beta 95.384(5)
_cell_angle_gamma 90.079(7)
_cell_formula_units_Z 1
_cell_length_a 7.715(4)
_cell_length_b 7.865(4)
_cell_length_c 14.299(7)
_cell_measurement_reflns_used 3144
_cell_measurement_temperature 273
_cell_measurement_theta_max 29.13
_cell_measurement_theta_min 3.15
_cell_volume 846.4(7)
_computing_cell_refinement 'CrystalClear-SM Expert 2.1 b28'
_computing_data_collection 'CrystalClear-SM Expert 2.1 b28 (Rigaku, 2013)'
_computing_data_reduction 'CrystalClear-SM Expert 2.1 b28'
_computing_molecular_graphics 'CrystalStructure 4.0'
_computing_publication_material 'CrystalStructure 4.0 (Rigaku, 2010)'
_computing_structure_refinement 'SHELXL97 (Sheldrick, 2008)'
_computing_structure_solution 'SIR92 (Altomare, et al., 1994)'
_diffrn_ambient_temperature 273
_diffrn_detector_area_resol_mean 7.111
_diffrn_measured_fraction_theta_full 0.996
_diffrn_measured_fraction_theta_max 0.996
_diffrn_measurement_device_type 'Rigaku Saturn70'
_diffrn_measurement_method \w
_diffrn_radiation_type 'Mo K\a'
_diffrn_radiation_wavelength 0.71070
_diffrn_reflns_av_R_equivalents 0.0498
_diffrn_reflns_limit_h_max 9
_diffrn_reflns_limit_h_min -9
_diffrn_reflns_limit_k_max 9
_diffrn_reflns_limit_k_min -9
_diffrn_reflns_limit_l_max 16
_diffrn_reflns_limit_l_min -17
_diffrn_reflns_number 11899
_diffrn_reflns_theta_full 25.00
_diffrn_reflns_theta_max 25.00
_diffrn_standards_number 0
_exptl_absorpt_coefficient_mu 2.944
_exptl_absorpt_correction_T_max 0.943
_exptl_absorpt_correction_T_min 0.634
_exptl_absorpt_correction_type numerical
_exptl_absorpt_process_details 'NUMABS (Rigaku, 1999)'
_exptl_crystal_colour colorless
_exptl_crystal_density_diffrn 1.493
_exptl_crystal_density_method 'not measured'
_exptl_crystal_description prism
_exptl_crystal_F_000 388.00
_exptl_crystal_size_max 0.151
_exptl_crystal_size_mid 0.133
_exptl_crystal_size_min 0.020
_refine_diff_density_max 1.390
_refine_diff_density_min -0.990
_refine_ls_abs_structure_details 'Flack, H. D. (1983), Acta Cryst. A39, 876-881.  2368 Friedel Pairs'
_refine_ls_abs_structure_Flack 0.941(17)
_refine_ls_extinction_method none
_refine_ls_goodness_of_fit_ref 1.151
_refine_ls_hydrogen_treatment constr
_refine_ls_number_parameters 352
_refine_ls_number_reflns 5340
_refine_ls_number_restraints 9
_refine_ls_R_factor_gt 0.0553
_refine_ls_shift/su_max 0.000
_refine_ls_structure_factor_coef Fsqd
_refine_ls_weighting_details 'w = 1/[\s^2^(Fo^2^)+(0.0000P)^2^+5.3978P] where P=(Fo^2^+2Fc^2^)/3'
_refine_ls_weighting_scheme calc
_refine_ls_wR_factor_ref 0.1204
_reflns_number_gt 4752
_reflns_number_total 5337
_reflns_threshold_expression F^2^>2.0\s(F^2^)
_cod_data_source_file ao7b00688_si_002.cif
_cod_data_source_block PG-AK-11-222-C
_cod_depositor_comments
;
The following automatic conversions were performed:

data item '_chemical_absolute_configuration' value 'AD' was changed
to 'ad' in accordance with the
/home/saulius/struct/COD-crude-data/automatic-downloads/DataCite-retrospective/ACS/depositions/lib/dictionaries/cif_core.dic
dictionary named 'cif_core.dic' version 2.4.2 last updated on
2011-04-26.

Automatic conversion script
Id: cif_fix_values 6909 2019-04-08 15:41:33Z antanas 
;
_cod_original_cell_volume 846.3(7)
_cod_database_code 4516894

loop_
_symmetry_equiv_pos_site_id
_symmetry_equiv_pos_as_xyz
1 +X,+Y,+Z

loop_
_atom_site_label
_atom_site_type_symbol
_atom_site_fract_x
_atom_site_fract_y
_atom_site_fract_z
_atom_site_U_iso_or_equiv
_atom_site_adp_type
_atom_site_occupancy
_atom_site_symmetry_multiplicity
_atom_site_calc_flag
_atom_site_refinement_flags
Pd1 Pd 0.58283(12) 0.20515(12) 0.60705(8) 0.01982(17) Uani 1.0 1 d .
Br1 Br 0.71480(9) -0.07801(9) 0.56611(7) 0.0262(3) Uani 1.0 1 d .
Br2 Br 0.43495(11) 0.47875(11) 0.65568(8) 0.0311(4) Uani 1.0 1 d .
N4 N 0.9140(12) 0.4084(12) 0.7009(8) 0.025(3) Uani 1.0 1 d .
N5 N 0.2289(12) 0.0425(13) 0.5262(8) 0.029(3) Uani 1.0 1 d .
N7 N 0.1967(13) 0.0406(14) 0.3710(8) 0.037(3) Uani 1.0 1 d .
N8 N 0.8429(11) 0.2341(11) 0.7846(7) 0.021(2) Uani 1.0 1 d .
N9 N 0.9948(13) 0.3132(13) 0.8323(8) 0.030(3) Uani 1.0 1 d .
N19 N 0.3563(11) 0.1162(12) 0.4149(7) 0.024(2) Uani 1.0 1 d .
C1 C 0.7908(14) 0.2896(15) 0.7055(9) 0.019(3) Uani 1.0 1 d .
C2 C 0.9163(12) 0.5253(12) 0.6310(7) 0.021(2) Uani 1.0 1 d .
C3 C 0.9468(15) 0.4325(14) 0.5318(8) 0.028(3) Uani 1.0 1 d .
C4 C 0.8565(18) 0.4601(19) 0.4541(11) 0.040(4) Uani 1.0 1 d .
C5 C 1.0338(16) 0.4158(15) 0.7766(10) 0.026(3) Uani 1.0 1 d .
C6 C 0.7446(13) 0.1098(12) 0.8282(7) 0.022(3) Uani 1.0 1 d .
C7 C 0.6599(13) 0.1959(15) 0.9177(8) 0.026(3) Uani 1.0 1 d .
C8 C 0.7945(16) 0.2323(17) 1.0075(10) 0.030(3) Uani 1.0 1 d .
C9 C 0.8837(14) 0.0689(15) 1.0231(8) 0.032(3) Uani 1.0 1 d .
C10 C 0.9843(15) -0.0103(15) 0.9371(9) 0.029(3) Uani 1.0 1 d .
C11 C 0.8588(14) -0.0465(15) 0.8452(10) 0.030(3) Uani 1.0 1 d .
C12 C 1.0732(14) -0.1758(14) 0.9524(9) 0.035(3) Uani 1.0 1 d .
C13 C 0.5397(15) 0.3519(15) 0.9036(9) 0.024(3) Uani 1.0 1 d .
C14 C 0.6368(15) 0.5257(14) 0.9184(9) 0.036(3) Uani 1.0 1 d .
C15 C 0.4006(14) 0.3715(15) 0.9746(9) 0.036(3) Uani 1.0 1 d .
C16 C 0.3811(15) 0.1176(15) 0.5095(9) 0.024(3) Uani 1.0 1 d .
C17 C 0.1261(16) -0.0040(17) 0.4414(10) 0.028(3) Uani 1.0 1 d .
C18 C 0.1824(14) 0.0382(15) 0.6254(8) 0.034(3) Uani 1.0 1 d .
C19 C 0.2820(15) -0.0961(15) 0.6655(9) 0.033(3) Uani 1.0 1 d .
C20 C 0.3230(16) -0.0768(17) 0.7601(10) 0.031(3) Uani 1.0 1 d .
C21 C 0.4830(14) 0.1812(14) 0.3573(8) 0.026(3) Uani 1.0 1 d .
C22 C 0.6138(16) 0.0433(19) 0.3258(10) 0.037(4) Uani 1.0 1 d .
C23 C 0.5458(16) -0.0979(17) 0.2428(9) 0.040(3) Uani 1.0 1 d .
C24 C 0.4760(16) -0.0163(17) 0.1590(8) 0.040(3) Uani 1.0 1 d .
C26 C 0.3384(17) 0.1154(18) 0.1882(10) 0.038(4) Uani 1.0 1 d .
C27 C 0.3996(15) 0.2580(15) 0.2753(8) 0.032(3) Uani 1.0 1 d .
C28 C 0.2595(18) 0.3942(16) 0.3022(11) 0.043(4) Uani 1.0 1 d .
C29 C 0.333(2) 0.537(2) 0.3860(11) 0.058(5) Uani 1.0 1 d .
C30 C 0.1889(17) 0.4775(18) 0.2196(10) 0.050(4) Uani 1.0 1 d .
C31 C 0.6825(18) -0.2367(18) 0.2171(11) 0.057(4) Uani 1.0 1 d .
H2A H 1.0071 0.6133 0.6536 0.0267 Uani 1.0 1 calc R
H2B H 0.8059 0.5839 0.6282 0.0267 Uani 1.0 1 calc R
H3 H 1.0343 0.3509 0.5251 0.0344 Uani 1.0 1 calc R
H4A H 0.7683 0.5410 0.4588 0.0462 Uani 1.0 1 calc R
H4B H 0.8807 0.3989 0.3943 0.0462 Uani 1.0 1 calc R
H5 H 1.1332 0.4867 0.7876 0.0334 Uani 1.0 1 calc R
H6 H 0.6490 0.0614 0.7802 0.0309 Uani 1.0 1 calc R
H7 H 0.5806 0.1067 0.9297 0.0294 Uani 1.0 1 calc R
H8A H 0.8809 0.3166 0.9993 0.0332 Uani 1.0 1 calc R
H8B H 0.7359 0.2813 1.0635 0.0332 Uani 1.0 1 calc R
H9A H 0.7976 -0.0147 1.0322 0.0362 Uani 1.0 1 calc R
H9B H 0.9639 0.0949 1.0807 0.0362 Uani 1.0 1 calc R
H10 H 1.0735 0.0738 0.9301 0.0347 Uani 1.0 1 calc R
H11A H 0.7825 -0.1434 0.8476 0.0323 Uani 1.0 1 calc R
H11B H 0.9262 -0.0813 0.7909 0.0323 Uani 1.0 1 calc R
H12A H 1.1382 -0.2198 0.8990 0.0434 Uani 1.0 1 calc R
H12B H 0.9869 -0.2606 0.9576 0.0434 Uani 1.0 1 calc R
H12C H 1.1507 -0.1517 1.0102 0.0434 Uani 1.0 1 calc R
H13 H 0.4812 0.3261 0.8383 0.0316 Uani 1.0 1 calc R
H14A H 0.7230 0.5181 0.8736 0.0443 Uani 1.0 1 calc R
H14B H 0.6925 0.5541 0.9826 0.0443 Uani 1.0 1 calc R
H14C H 0.5558 0.6144 0.9083 0.0443 Uani 1.0 1 calc R
H15A H 0.3208 0.4596 0.9619 0.0441 Uani 1.0 1 calc R
H15B H 0.4555 0.4041 1.0388 0.0441 Uani 1.0 1 calc R
H15C H 0.3384 0.2632 0.9676 0.0441 Uani 1.0 1 calc R
H17 H 0.0185 -0.0606 0.4352 0.0296 Uani 1.0 1 calc R
H18A H 0.2074 0.1508 0.6667 0.0417 Uani 1.0 1 calc R
H18B H 0.0586 0.0135 0.6232 0.0417 Uani 1.0 1 calc R
H19 H 0.3165 -0.1947 0.6245 0.0392 Uiso 1.0 1 calc R
H20A H 0.2888 0.0216 0.8014 0.0367 Uani 1.0 1 calc R
H20B H 0.3856 -0.1619 0.7845 0.0367 Uani 1.0 1 calc R
H21 H 0.5491 0.2763 0.4009 0.0303 Uani 1.0 1 calc R
H22A H 0.7148 0.0986 0.3081 0.0467 Uani 1.0 1 calc R
H22B H 0.6520 -0.0094 0.3799 0.0467 Uani 1.0 1 calc R
H23 H 0.4471 -0.1550 0.2632 0.0496 Uani 1.0 1 calc R
H24A H 0.5711 0.0400 0.1362 0.0444 Uani 1.0 1 calc R
H24B H 0.4265 -0.1064 0.1067 0.0444 Uani 1.0 1 calc R
H26A H 0.2376 0.0554 0.2030 0.0470 Uani 1.0 1 calc R
H26B H 0.3022 0.1694 0.1344 0.0470 Uani 1.0 1 calc R
H27 H 0.4938 0.3209 0.2545 0.0374 Uani 1.0 1 calc R
H28 H 0.1621 0.3362 0.3233 0.0512 Uani 1.0 1 calc R
H29A H 0.4297 0.5946 0.3673 0.0748 Uani 1.0 1 calc R
H29B H 0.3701 0.4866 0.4401 0.0748 Uani 1.0 1 calc R
H29C H 0.2437 0.6198 0.4030 0.0748 Uani 1.0 1 calc R
H30A H 0.1444 0.3889 0.1665 0.0647 Uani 1.0 1 calc R
H30B H 0.2806 0.5419 0.2006 0.0647 Uani 1.0 1 calc R
H30C H 0.0970 0.5545 0.2397 0.0647 Uani 1.0 1 calc R
H31A H 0.7811 -0.1851 0.1963 0.0735 Uani 1.0 1 calc R
H31B H 0.6329 -0.3274 0.1665 0.0735 Uani 1.0 1 calc R
H31C H 0.7189 -0.2843 0.2724 0.0735 Uani 1.0 1 calc R

loop_
_atom_site_aniso_label
_atom_site_aniso_U_11
_atom_site_aniso_U_22
_atom_site_aniso_U_33
_atom_site_aniso_U_12
_atom_site_aniso_U_13
_atom_site_aniso_U_23
Pd1 0.0158(4) 0.0226(4) 0.0224(4) 0.0028(3) 0.0022(3) 0.0073(3)
Br1 0.0234(7) 0.0248(7) 0.0309(8) 0.0064(5) 0.0032(6) 0.0066(6)
Br2 0.0301(7) 0.0289(7) 0.0360(8) 0.0106(6) 0.0055(6) 0.0096(6)
N4 0.019(5) 0.029(5) 0.027(6) 0.002(4) 0.006(4) 0.006(4)
N5 0.016(5) 0.047(7) 0.030(6) 0.001(5) 0.004(4) 0.023(5)
N7 0.028(6) 0.055(7) 0.028(6) -0.016(5) -0.002(5) 0.011(5)
N8 0.015(4) 0.025(5) 0.024(5) -0.006(4) 0.005(4) 0.006(4)
N9 0.026(5) 0.038(6) 0.025(6) -0.019(5) 0.003(4) 0.005(5)
N19 0.017(5) 0.037(6) 0.018(5) -0.005(4) 0.005(4) 0.007(4)
C1 0.014(6) 0.026(7) 0.020(7) 0.008(5) 0.007(5) 0.007(5)
C2 0.022(5) 0.016(5) 0.028(6) -0.006(4) 0.005(5) 0.009(5)
C3 0.032(6) 0.030(6) 0.024(6) 0.011(5) 0.014(5) 0.005(5)
C4 0.038(8) 0.040(8) 0.043(9) -0.011(6) 0.000(7) 0.010(7)
C5 0.021(6) 0.018(6) 0.037(8) -0.001(5) 0.003(6) -0.001(6)
C6 0.024(5) 0.023(6) 0.021(6) -0.010(5) 0.001(5) 0.009(5)
C7 0.016(5) 0.042(7) 0.021(6) -0.009(5) 0.003(5) 0.005(5)
C8 0.023(6) 0.044(8) 0.027(7) -0.002(6) 0.009(6) 0.012(6)
C9 0.026(6) 0.044(7) 0.027(7) -0.008(5) 0.001(5) 0.010(6)
C10 0.029(6) 0.027(6) 0.030(7) -0.004(5) 0.003(6) 0.007(5)
C11 0.018(6) 0.035(7) 0.042(8) -0.003(5) 0.013(5) 0.015(6)
C12 0.027(6) 0.041(7) 0.041(8) -0.003(5) 0.001(5) 0.017(6)
C13 0.021(6) 0.030(7) 0.022(7) 0.001(5) 0.010(5) 0.002(5)
C14 0.030(6) 0.032(7) 0.045(8) -0.002(5) 0.008(6) 0.004(6)
C15 0.026(6) 0.051(7) 0.033(7) 0.000(5) 0.009(5) 0.012(6)
C16 0.024(7) 0.021(7) 0.029(8) -0.001(5) 0.006(6) 0.009(6)
C17 0.017(6) 0.039(8) 0.031(8) -0.008(6) 0.003(6) 0.010(6)
C18 0.025(6) 0.039(7) 0.037(7) -0.004(5) 0.009(5) 0.006(6)
C19 0.033(7) 0.033(7) 0.038(8) -0.005(5) 0.014(6) 0.016(6)
C20 0.036(7) 0.033(7) 0.025(7) -0.007(6) 0.008(6) 0.007(6)
C21 0.026(3) 0.027(3) 0.026(3) -0.0004(10) 0.0030(11) 0.0056(11)
C22 0.021(7) 0.063(10) 0.031(8) -0.007(6) 0.004(6) 0.019(7)
C23 0.032(7) 0.057(8) 0.034(8) 0.009(6) 0.019(6) 0.010(6)
C24 0.044(7) 0.062(9) 0.014(6) 0.003(7) 0.008(6) 0.008(6)
C26 0.029(7) 0.058(10) 0.033(8) -0.003(6) -0.001(6) 0.022(7)
C27 0.031(6) 0.045(7) 0.023(6) -0.015(6) 0.008(5) 0.009(6)
C28 0.049(8) 0.042(8) 0.044(9) -0.002(7) 0.021(8) 0.017(7)
C29 0.071(11) 0.072(11) 0.044(10) 0.011(9) 0.016(8) 0.037(9)
C30 0.044(8) 0.052(8) 0.057(10) 0.003(7) -0.000(7) 0.017(7)
C31 0.065(10) 0.058(9) 0.055(10) 0.022(8) 0.026(8) 0.018(8)
H2A 0.0258 0.0258 0.0258 0.0000 0.0000 0.0000
H2B 0.0258 0.0258 0.0258 0.0000 0.0000 0.0000
H3 0.0333 0.0333 0.0333 0.0000 0.0000 0.0000
H4A 0.0447 0.0447 0.0447 0.0000 0.0000 0.0000
H4B 0.0447 0.0447 0.0447 0.0000 0.0000 0.0000
H5 0.0323 0.0323 0.0323 0.0000 0.0000 0.0000
H6 0.0299 0.0299 0.0299 0.0000 0.0000 0.0000
H7 0.0285 0.0285 0.0285 0.0000 0.0000 0.0000
H8A 0.0321 0.0321 0.0321 0.0000 0.0000 0.0000
H8B 0.0321 0.0321 0.0321 0.0000 0.0000 0.0000
H9A 0.0350 0.0350 0.0350 0.0000 0.0000 0.0000
H9B 0.0350 0.0350 0.0350 0.0000 0.0000 0.0000
H10 0.0336 0.0336 0.0336 0.0000 0.0000 0.0000
H11A 0.0313 0.0313 0.0313 0.0000 0.0000 0.0000
H11B 0.0313 0.0313 0.0313 0.0000 0.0000 0.0000
H12A 0.0420 0.0420 0.0420 0.0000 0.0000 0.0000
H12B 0.0420 0.0420 0.0420 0.0000 0.0000 0.0000
H12C 0.0420 0.0420 0.0420 0.0000 0.0000 0.0000
H13 0.0306 0.0306 0.0306 0.0000 0.0000 0.0000
H14A 0.0429 0.0429 0.0429 0.0000 0.0000 0.0000
H14B 0.0429 0.0429 0.0429 0.0000 0.0000 0.0000
H14C 0.0429 0.0429 0.0429 0.0000 0.0000 0.0000
H15A 0.0426 0.0426 0.0426 0.0000 0.0000 0.0000
H15B 0.0426 0.0426 0.0426 0.0000 0.0000 0.0000
H15C 0.0426 0.0426 0.0426 0.0000 0.0000 0.0000
H17 0.0286 0.0286 0.0286 0.0000 0.0000 0.0000
H18A 0.0403 0.0403 0.0403 0.0000 0.0000 0.0000
H18B 0.0403 0.0403 0.0403 0.0000 0.0000 0.0000
H20A 0.0355 0.0355 0.0355 0.0000 0.0000 0.0000
H20B 0.0355 0.0355 0.0355 0.0000 0.0000 0.0000
H21 0.0293 0.0293 0.0293 0.0000 0.0000 0.0000
H22A 0.0451 0.0451 0.0451 0.0000 0.0000 0.0000
H22B 0.0451 0.0451 0.0451 0.0000 0.0000 0.0000
H23 0.0480 0.0480 0.0480 0.0000 0.0000 0.0000
H24A 0.0429 0.0429 0.0429 0.0000 0.0000 0.0000
H24B 0.0429 0.0429 0.0429 0.0000 0.0000 0.0000
H26A 0.0454 0.0454 0.0454 0.0000 0.0000 0.0000
H26B 0.0454 0.0454 0.0454 0.0000 0.0000 0.0000
H27 0.0362 0.0362 0.0362 0.0000 0.0000 0.0000
H28 0.0495 0.0495 0.0495 0.0000 0.0000 0.0000
H29A 0.0724 0.0724 0.0724 0.0000 0.0000 0.0000
H29B 0.0724 0.0724 0.0724 0.0000 0.0000 0.0000
H29C 0.0724 0.0724 0.0724 0.0000 0.0000 0.0000
H30A 0.0625 0.0625 0.0625 0.0000 0.0000 0.0000
H30B 0.0625 0.0625 0.0625 0.0000 0.0000 0.0000
H30C 0.0625 0.0625 0.0625 0.0000 0.0000 0.0000
H31A 0.0711 0.0711 0.0711 0.0000 0.0000 0.0000
H31B 0.0711 0.0711 0.0711 0.0000 0.0000 0.0000
H31C 0.0711 0.0711 0.0711 0.0000 0.0000 0.0000

loop_
_atom_type_symbol
_atom_type_description
_atom_type_scat_dispersion_real
_atom_type_scat_dispersion_imag
_atom_type_scat_source
C C 0.0033 0.0016
;
International Tables for Crystallography
(1992, Vol. C, Tables 4.2.6.8 and 6.1.1.4)
;
H H 0.0000 0.0000
;
International Tables for Crystallography
(1992, Vol. C, Table 6.1.1.4)
;
Br Br -0.2901 2.4595
;
International Tables for Crystallography
(1992, Vol. C, Tables 4.2.6.8 and 6.1.1.4)
;
N N 0.0061 0.0033
;
International Tables for Crystallography
(1992, Vol. C, Tables 4.2.6.8 and 6.1.1.4)
;
Pd Pd -0.9988 1.0072
;
International Tables for Crystallography
(1992, Vol. C, Tables 4.2.6.8 and 6.1.1.4)
;

loop_
_geom_angle_atom_site_label_1
_geom_angle_atom_site_label_2
_geom_angle_atom_site_label_3
_geom_angle
_geom_angle_publ_flag
Br1 Pd1 Br2 175.39(7) yes
Br1 Pd1 C1 90.1(3) yes
Br1 Pd1 C16 88.7(4) yes
Br2 Pd1 C1 90.9(3) yes
Br2 Pd1 C16 90.3(4) yes
C1 Pd1 C16 178.8(5) yes
C1 N4 C2 127.8(9) yes
C1 N4 C5 108.2(11) yes
C2 N4 C5 123.8(10) yes
C16 N5 C17 109.1(11) yes
C16 N5 C18 122.6(9) yes
C17 N5 C18 127.8(10) yes
N19 N7 C17 102.9(10) yes
N9 N8 C1 114.0(10) yes
N9 N8 C6 120.0(9) yes
C1 N8 C6 125.8(9) yes
N8 N9 C5 101.9(10) yes
N7 N19 C16 113.8(10) yes
N7 N19 C21 120.5(9) yes
C16 N19 C21 125.6(9) yes
Pd1 C1 N4 127.5(9) yes
Pd1 C1 N8 128.9(9) yes
N4 C1 N8 103.5(9) yes
N4 C2 C3 113.5(8) yes
C2 C3 C4 123.4(11) yes
N4 C5 N9 112.4(11) yes
N8 C6 C7 113.8(8) yes
N8 C6 C11 111.4(9) yes
C7 C6 C11 112.4(10) yes
C6 C7 C8 111.4(9) yes
C6 C7 C13 114.4(10) yes
C8 C7 C13 115.3(9) yes
C7 C8 C9 111.2(10) yes
C8 C9 C10 111.2(11) yes
C9 C10 C11 109.6(9) yes
C9 C10 C12 111.3(11) yes
C11 C10 C12 110.2(9) yes
C6 C11 C10 114.8(9) yes
C7 C13 C14 114.0(9) yes
C7 C13 C15 109.6(11) yes
C14 C13 C15 107.6(10) yes
Pd1 C16 N5 126.6(10) yes
Pd1 C16 N19 131.1(9) yes
N5 C16 N19 102.3(9) yes
N5 C17 N7 111.8(11) yes
N5 C18 C19 110.9(9) yes
C18 C19 C20 120.7(11) yes
N19 C21 C22 110.5(10) yes
N19 C21 C27 114.1(9) yes
C22 C21 C27 113.0(10) yes
C21 C22 C23 114.5(10) yes
C22 C23 C24 109.3(11) yes
C22 C23 C31 111.7(10) yes
C24 C23 C31 113.8(11) yes
C23 C24 C26 111.1(10) yes
C24 C26 C27 113.8(10) yes
C21 C27 C26 111.3(10) yes
C21 C27 C28 115.4(10) yes
C26 C27 C28 113.1(10) yes
C27 C28 C29 110.2(11) yes
C27 C28 C30 113.6(12) yes
C29 C28 C30 108.8(11) yes

loop_
_geom_bond_atom_site_label_1
_geom_bond_atom_site_label_2
_geom_bond_distance
_geom_bond_publ_flag
Pd1 Br1 2.4369(15) yes
Pd1 Br2 2.4446(15) yes
Pd1 C1 2.049(11) yes
Pd1 C16 2.012(12) yes
N4 C1 1.348(15) yes
N4 C2 1.489(16) yes
N4 C5 1.348(16) yes
N5 C16 1.375(16) yes
N5 C17 1.370(16) yes
N5 C18 1.502(17) yes
N7 N19 1.402(13) yes
N7 C17 1.294(19) yes
N8 N9 1.380(12) yes
N8 C1 1.320(16) yes
N8 C6 1.499(15) yes
N9 C5 1.294(18) yes
N19 C16 1.346(16) yes
N19 C21 1.488(16) yes
C2 C3 1.500(14) yes
C3 C4 1.311(19) yes
C6 C7 1.530(15) yes
C6 C11 1.559(16) yes
C7 C8 1.553(16) yes
C7 C13 1.573(17) yes
C8 C9 1.504(18) yes
C9 C10 1.541(16) yes
C10 C11 1.535(17) yes
C10 C12 1.516(17) yes
C13 C14 1.525(16) yes
C13 C15 1.532(17) yes
C18 C19 1.482(17) yes
C19 C20 1.338(18) yes
C21 C22 1.514(17) yes
C21 C27 1.515(17) yes
C22 C23 1.508(17) yes
C23 C24 1.525(19) yes
C23 C31 1.534(19) yes
C24 C26 1.513(18) yes
C26 C27 1.537(16) yes
C27 C28 1.543(18) yes
C28 C29 1.533(18) yes
C28 C30 1.52(2) yes
